data_1512337
loop_
_publ_author_name
'Mundal, Devon A.'
'Sarpong, Richmond'

_publ_section_title
;
 Synthetic Studies toward the Citrinadin A and B Core Architecture.
;
_journal_issue 19
_journal_name_full 'Organic letters'
_journal_page_first 4952
_journal_page_last 4955
_journal_paper_doi 10.1021/ol402177a
_journal_volume 15
_journal_year 2013
_chemical_formula_sum 'C26 H34 N2 O5'
_chemical_formula_weight 454.55
_chemical_name_common DM02-176B
_chemical_name_systematic
; 
 sarpong40 
;
_space_group.centring_type P

_space_group_crystal_system triclinic
_space_group_IT_number 2
_space_group_name_Hall '-P 1'
_space_group_name_H-M_alt 'P -1'
_symmetry_space_group_name_Hall '-P 1'
_symmetry_space_group_name_H-M 'P -1'
_atom_sites_solution_hydrogens geom
_atom_sites_solution_primary direct
_atom_sites_solution_secondary difmap
_audit_creation_method SHELXL-2012
_cell_angle_alpha 94.346(3)
_cell_angle_beta 106.589(2)
_cell_angle_gamma 102.455(3)
_cell_formula_units_Z 4
_cell_length_a 10.8816(7)
_cell_length_b 12.2655(8)
_cell_length_c 18.8670(12)
_cell_measurement_reflns_used 9361
_cell_measurement_temperature 100(2)
_cell_measurement_theta_max 68.32
_cell_measurement_theta_min 4.16
_cell_volume 2331.0(3)
_computing_cell_refinement 'Bruker SAINT'
_computing_data_collection 'Bruker APEX2'
_computing_data_reduction 'Bruker SAINT'
_computing_molecular_graphics ORTEP-32
_computing_publication_material WinGX
_computing_structure_refinement SHELXL-2012
_computing_structure_solution SIR-2011
_diffrn_ambient_temperature 100(2)
_diffrn_detector_area_resol_mean 8.366
_diffrn_measured_fraction_theta_full 0.982
_diffrn_measured_fraction_theta_max 0.978
_diffrn_measurement_device_type 'Bruker APEX-II CCD'
_diffrn_measurement_method 'phi and omega scans'
_diffrn_radiation_type CuK\a
_diffrn_radiation_wavelength 1.54178
_diffrn_reflns_av_R_equivalents 0.0218
_diffrn_reflns_av_unetI/netI 0.0202
_diffrn_reflns_Laue_measured_fraction_full 0.982
_diffrn_reflns_Laue_measured_fraction_max 0.978
_diffrn_reflns_limit_h_max 13
_diffrn_reflns_limit_h_min -10
_diffrn_reflns_limit_k_max 14
_diffrn_reflns_limit_k_min -14
_diffrn_reflns_limit_l_max 22
_diffrn_reflns_limit_l_min -22
_diffrn_reflns_number 28745
_diffrn_reflns_point_group_measured_fraction_full 0.982
_diffrn_reflns_point_group_measured_fraction_max 0.978
_diffrn_reflns_theta_full 67.000
_diffrn_reflns_theta_max 68.391
_diffrn_reflns_theta_min 2.470
_diffrn_source 'microfocus rotating anode'
_exptl_absorpt_coefficient_mu 0.725
_exptl_absorpt_correction_T_max 0.929
_exptl_absorpt_correction_T_min 0.879
_exptl_absorpt_correction_type multi-scan
_exptl_absorpt_process_details SADABS
_exptl_crystal_colour colorless
_exptl_crystal_density_diffrn 1.295
_exptl_crystal_description plate
_exptl_crystal_F_000 976
_exptl_crystal_size_max 0.040
_exptl_crystal_size_mid 0.040
_exptl_crystal_size_min 0.020
_refine_diff_density_max 0.473
_refine_diff_density_min -0.314
_refine_diff_density_rms 0.042
_refine_ls_extinction_method none
_refine_ls_goodness_of_fit_ref 1.036
_refine_ls_hydrogen_treatment constr
_refine_ls_matrix_type full
_refine_ls_number_parameters 609
_refine_ls_number_reflns 8373
_refine_ls_number_restraints 0
_refine_ls_restrained_S_all 1.036
_refine_ls_R_factor_all 0.0447
_refine_ls_R_factor_gt 0.0408
_refine_ls_shift/su_max 0.001
_refine_ls_shift/su_mean 0.000
_refine_ls_structure_factor_coef Fsqd
_refine_ls_weighting_details
; 
 w=1/[\s^2^(Fo^2^)+(0.0573P)^2^+1.1691P] 
 where P=(Fo^2^+2Fc^2^)/3 
;
_refine_ls_weighting_scheme calc
_refine_ls_wR_factor_gt 0.1075
_refine_ls_wR_factor_ref 0.1110
_reflns_Friedel_coverage 0.000
_reflns_number_gt 7604
_reflns_number_total 8373
_reflns_threshold_expression 'I > 2\s(I)'
_cod_data_source_file ol402177a_si_002.cif
_cod_data_source_block sarpong40
_cod_depositor_comments
;
The following automatic conversions were performed:

'_space_group.centring_type' value 'primitive' was replaced with the
value 'P' as specified in the replacement file
'/home/antanas/src/cod-tools/trunk/data/replacement-values/replacement_values.lst'.

Automatic conversion script
Id: cif_fix_values 5642 2017-10-24 12:04:52Z antanas 
;
_cod_database_code 1512337
_shelx_space_group_comment
; 
The symmetry employed for this shelxl refinement is uniquely defined 
by the following loop, which should always be used as a source of 
symmetry information in preference to the above space-group names. 
They are only intended as comments. 
;
_shelx_estimated_absorpt_t_min 0.972
_shelx_estimated_absorpt_t_max 0.986
_shelxl_version_number 2012-9

loop_
_space_group_symop_operation_xyz
'x, y, z'
'-x, -y, -z'

loop_
_atom_site_label
_atom_site_type_symbol
_atom_site_fract_x
_atom_site_fract_y
_atom_site_fract_z
_atom_site_U_iso_or_equiv
_atom_site_adp_type
_atom_site_occupancy
_atom_site_site_symmetry_order
_atom_site_calc_flag
_atom_site_refinement_flags_posn
_atom_site_refinement_flags_adp
C1 C 0.82723(14) 1.07603(12) 0.32855(8) 0.0216(3) Uani 1 1 d . .
C2 C 0.68071(14) 1.05745(12) 0.31986(8) 0.0211(3) Uani 1 1 d . .
C3 C 0.60269(14) 0.97522(12) 0.24433(8) 0.0201(3) Uani 1 1 d . .
C4 C 0.61118(14) 0.85277(12) 0.24618(8) 0.0223(3) Uani 1 1 d . .
H4A H 0.7044 0.8480 0.2645 0.027 Uiso 1 1 calc R U
H4B H 0.5623 0.8162 0.2785 0.027 Uiso 1 1 calc R U
C5 C 0.54695(15) 0.79865(12) 0.16501(8) 0.0233(3) Uani 1 1 d . .
H5 H 0.4487 0.7759 0.1540 0.028 Uiso 1 1 calc R U
C6 C 0.59438(18) 0.69827(13) 0.14200(9) 0.0324(4) Uani 1 1 d . .
H6A H 0.5694 0.6359 0.1695 0.039 Uiso 1 1 calc R U
H6B H 0.6921 0.7195 0.1549 0.039 Uiso 1 1 calc R U
C7 C 0.5330(3) 0.65897(15) 0.05801(10) 0.0491(5) Uani 1 1 d . .
H7A H 0.5895 0.6169 0.0406 0.059 Uiso 1 1 calc R U
H7B H 0.4452 0.6064 0.0486 0.059 Uiso 1 1 calc R U
C8 C 0.5167(2) 0.75303(15) 0.01370(10) 0.0433(5) Uani 1 1 d . .
H8A H 0.4208 0.7477 -0.0068 0.052 Uiso 1 1 calc R U
H8B H 0.5497 0.7407 -0.0293 0.052 Uiso 1 1 calc R U
C9 C 0.58402(15) 0.87200(13) 0.05315(8) 0.0239(3) Uani 1 1 d . .
C10 C 0.64823(14) 1.00134(12) 0.17428(8) 0.0211(3) Uani 1 1 d . .
C11 C 0.79951(15) 1.01864(15) 0.19155(8) 0.0289(3) Uani 1 1 d . .
H11A H 0.8174 0.9472 0.1740 0.035 Uiso 1 1 calc R U
H11B H 0.8316 1.0768 0.1629 0.035 Uiso 1 1 calc R U
C12 C 0.87588(14) 1.05367(12) 0.27227(8) 0.0222(3) Uani 1 1 d . .
C13 C 1.01463(14) 1.05850(12) 0.30255(8) 0.0221(3) Uani 1 1 d . .
C14 C 1.10728(15) 1.03489(13) 0.26925(9) 0.0264(3) Uani 1 1 d . .
H14 H 1.0835 1.0160 0.2165 0.032 Uiso 1 1 calc R U
C15 C 1.23395(15) 1.03944(13) 0.31409(9) 0.0294(3) Uani 1 1 d . .
H15 H 1.2979 1.0233 0.2923 0.035 Uiso 1 1 calc R U
C16 C 1.26770(16) 1.06780(14) 0.39142(9) 0.0312(3) Uani 1 1 d . .
H16 H 1.3549 1.0701 0.4216 0.037 Uiso 1 1 calc R U
C17 C 1.17786(16) 1.09274(14) 0.42572(9) 0.0296(3) Uani 1 1 d . .
H17 H 1.2025 1.1127 0.4784 0.035 Uiso 1 1 calc R U
C18 C 1.05031(15) 1.08745(12) 0.38019(8) 0.0234(3) Uani 1 1 d . .
C19 C 0.63341(15) 1.16731(13) 0.31834(8) 0.0256(3) Uani 1 1 d . .
H19A H 0.6866 1.2204 0.3636 0.038 Uiso 1 1 calc R U
H19B H 0.5401 1.1503 0.3162 0.038 Uiso 1 1 calc R U
H19C H 0.6435 1.2010 0.2742 0.038 Uiso 1 1 calc R U
C20 C 0.64365(16) 0.99816(13) 0.38281(8) 0.0263(3) Uani 1 1 d . .
H20A H 0.6877 0.9365 0.3919 0.039 Uiso 1 1 calc R U
H20B H 0.5475 0.9677 0.3679 0.039 Uiso 1 1 calc R U
H20C H 0.6722 1.0527 0.4286 0.039 Uiso 1 1 calc R U
C21 C 0.60896(16) 1.10197(13) 0.13903(8) 0.0282(3) Uani 1 1 d . .
H21A H 0.6658 1.1725 0.1717 0.034 Uiso 1 1 calc R U
H21B H 0.6262 1.1017 0.0903 0.034 Uiso 1 1 calc R U
C22 C 0.93886(15) 1.17226(13) 0.46081(8) 0.0260(3) Uani 1 1 d . .
C23 C 1.09417(16) 1.28835(13) 0.57454(8) 0.0270(3) Uani 1 1 d . .
C24 C 1.02231(18) 1.24875(16) 0.62937(9) 0.0382(4) Uani 1 1 d . .
H24A H 0.9268 1.2368 0.6059 0.057 Uiso 1 1 calc R U
H24B H 1.0520 1.3060 0.6739 0.057 Uiso 1 1 calc R U
H24C H 1.0417 1.1777 0.6439 0.057 Uiso 1 1 calc R U
C25 C 1.24156(17) 1.30188(15) 0.60663(9) 0.0341(4) Uani 1 1 d . .
H25A H 1.2585 1.2303 0.6213 0.051 Uiso 1 1 calc R U
H25B H 1.2774 1.3606 0.6505 0.051 Uiso 1 1 calc R U
H25C H 1.2844 1.3236 0.5689 0.051 Uiso 1 1 calc R U
C26 C 1.06762(18) 1.39619(14) 0.54627(10) 0.0346(4) Uani 1 1 d . .
H26A H 1.1043 1.4096 0.5050 0.052 Uiso 1 1 calc R U
H26B H 1.1095 1.4597 0.5870 0.052 Uiso 1 1 calc R U
H26C H 0.9719 1.3889 0.5286 0.052 Uiso 1 1 calc R U
C27 C 1.10473(14) 1.36351(13) 0.17541(8) 0.0236(3) Uani 1 1 d . .
C28 C 1.24372(14) 1.37622(13) 0.17002(8) 0.0225(3) Uani 1 1 d . .
C29 C 1.33418(13) 1.46415(12) 0.24080(8) 0.0209(3) Uani 1 1 d . .
C30 C 1.30155(15) 1.57985(13) 0.23793(8) 0.0236(3) Uani 1 1 d . .
H30A H 1.3378 1.6212 0.2024 0.028 Uiso 1 1 calc R U
H30B H 1.2047 1.5717 0.2231 0.028 Uiso 1 1 calc R U
C31 C 1.36796(14) 1.63964(12) 0.31710(8) 0.0232(3) Uani 1 1 d . .
H31 H 1.4655 1.6641 0.3257 0.028 Uiso 1 1 calc R U
C32 C 1.32060(16) 1.74008(13) 0.33961(9) 0.0279(3) Uani 1 1 d . .
H32A H 1.2231 1.7189 0.3280 0.034 Uiso 1 1 calc R U
H32B H 1.3443 1.8021 0.3115 0.034 Uiso 1 1 calc R U
C33 C 1.38587(17) 1.77870(14) 0.42308(9) 0.0317(3) Uani 1 1 d . .
H33A H 1.3553 1.8442 0.4388 0.038 Uiso 1 1 calc R U
H33B H 1.4831 1.8026 0.4342 0.038 Uiso 1 1 calc R U
C34 C 1.35092(16) 1.68278(13) 0.46639(8) 0.0278(3) Uani 1 1 d . .
H34A H 1.4165 1.7001 0.5170 0.033 Uiso 1 1 calc R U
H34B H 1.2635 1.6823 0.4725 0.033 Uiso 1 1 calc R U
C35 C 1.34566(13) 1.56476(12) 0.43305(8) 0.0215(3) Uani 1 1 d . .
C36 C 1.32280(13) 1.43381(12) 0.31882(8) 0.0198(3) Uani 1 1 d . .
C37 C 1.18546(14) 1.35705(13) 0.31251(8) 0.0225(3) Uani 1 1 d . .
H37A H 1.1925 1.2780 0.3139 0.027 Uiso 1 1 calc R U
H37B H 1.1585 1.3804 0.3560 0.027 Uiso 1 1 calc R U
C38 C 1.08156(14) 1.36282(12) 0.24207(8) 0.0226(3) Uani 1 1 d . .
C39 C 0.95295(14) 1.38201(12) 0.23328(8) 0.0221(3) Uani 1 1 d . .
C40 C 0.88131(15) 1.39222(12) 0.28310(9) 0.0252(3) Uani 1 1 d . .
H40 H 0.9160 1.3833 0.3340 0.030 Uiso 1 1 calc R U
C41 C 0.75833(16) 1.41567(13) 0.25672(9) 0.0296(3) Uani 1 1 d . .
H41 H 0.7088 1.4235 0.2901 0.036 Uiso 1 1 calc R U
C42 C 0.70665(15) 1.42779(13) 0.18196(10) 0.0301(3) Uani 1 1 d . .
H42 H 0.6218 1.4428 0.1652 0.036 Uiso 1 1 calc R U
C43 C 0.77607(15) 1.41843(13) 0.13137(9) 0.0272(3) Uani 1 1 d . .
H43 H 0.7406 1.4271 0.0805 0.033 Uiso 1 1 calc R U
C44 C 0.89989(14) 1.39584(12) 0.15831(8) 0.0231(3) Uani 1 1 d . .
C45 C 1.28167(16) 1.26272(13) 0.17140(9) 0.0275(3) Uani 1 1 d . .
H45A H 1.2660 1.2292 0.2145 0.041 Uiso 1 1 calc R U
H45B H 1.3755 1.2748 0.1752 0.041 Uiso 1 1 calc R U
H45C H 1.2277 1.2117 0.1253 0.041 Uiso 1 1 calc R U
C46 C 1.26564(15) 1.42644(14) 0.10104(8) 0.0269(3) Uani 1 1 d . .
H46A H 1.2290 1.3676 0.0572 0.040 Uiso 1 1 calc R U
H46B H 1.3607 1.4558 0.1097 0.040 Uiso 1 1 calc R U
H46C H 1.2212 1.4879 0.0923 0.040 Uiso 1 1 calc R U
C47 C 1.42879(14) 1.37522(12) 0.35939(8) 0.0227(3) Uani 1 1 d . .
H47A H 1.4110 1.3528 0.4055 0.027 Uiso 1 1 calc R U
H47B H 1.4225 1.3057 0.3269 0.027 Uiso 1 1 calc R U
C48 C 0.94593(15) 1.34301(14) 0.04387(9) 0.0274(3) Uani 1 1 d . .
C49 C 0.97161(18) 1.21460(17) -0.05287(9) 0.0388(4) Uani 1 1 d . .
C50 C 0.9963(2) 1.3043(2) -0.10137(11) 0.0570(6) Uani 1 1 d . .
H50A H 0.9298 1.3483 -0.1065 0.085 Uiso 1 1 calc R U
H50B H 0.9902 1.2683 -0.1509 0.085 Uiso 1 1 calc R U
H50C H 1.0848 1.3544 -0.0782 0.085 Uiso 1 1 calc R U
C51 C 0.8304(2) 1.1427(2) -0.07760(12) 0.0566(6) Uani 1 1 d . .
H51A H 0.8197 1.0909 -0.0415 0.085 Uiso 1 1 calc R U
H51B H 0.8110 1.0992 -0.1270 0.085 Uiso 1 1 calc R U
H51C H 0.7694 1.1916 -0.0803 0.085 Uiso 1 1 calc R U
C52 C 1.0690(2) 1.1410(2) -0.04663(11) 0.0507(5) Uani 1 1 d . .
H52A H 1.1595 1.1890 -0.0305 0.076 Uiso 1 1 calc R U
H52B H 1.0515 1.0965 -0.0954 0.076 Uiso 1 1 calc R U
H52C H 1.0588 1.0901 -0.0100 0.076 Uiso 1 1 calc R U
N1 N 0.58196(12) 0.89247(10) 0.12345(7) 0.0208(2) Uani 1 1 d . .
N2 N 0.93535(12) 1.10276(11) 0.39732(7) 0.0238(3) Uani 1 1 d . .
N3 N 1.34145(12) 1.54725(10) 0.36114(7) 0.0207(2) Uani 1 1 d . .
N4 N 0.99261(12) 1.38126(11) 0.12110(7) 0.0236(3) Uani 1 1 d . .
O1 O 0.46486(10) 0.96971(9) 0.22883(6) 0.0248(2) Uani 1 1 d . .
H1 H 0.4425 1.0118 0.1969 0.037 Uiso 1 1 calc R U
O2 O 0.63513(11) 0.94524(9) 0.02105(6) 0.0270(2) Uani 1 1 d . .
O3 O 0.47517(13) 1.10236(11) 0.12774(6) 0.0368(3) Uani 1 1 d . .
H3 H 0.4294 1.0691 0.0847 0.055 Uiso 1 1 calc R U
O4 O 0.84504(11) 1.20428(11) 0.46763(6) 0.0372(3) Uani 1 1 d . .
O5 O 1.05838(10) 1.19723(9) 0.51042(6) 0.0276(2) Uani 1 1 d . .
O6 O 1.46761(10) 1.47900(9) 0.23927(6) 0.0250(2) Uani 1 1 d . .
H6 H 1.5188 1.4867 0.2831 0.038 Uiso 1 1 calc R U
O7 O 1.33761(10) 1.48703(9) 0.47126(6) 0.0243(2) Uani 1 1 d . .
O8 O 1.55938(10) 1.44556(10) 0.37848(6) 0.0266(2) Uani 1 1 d . .
H8 H 1.5870 1.4695 0.4245 0.040 Uiso 1 1 calc R U
O9 O 0.85878(12) 1.37480(12) 0.00195(6) 0.0392(3) Uani 1 1 d . .
O10 O 1.00613(10) 1.26642(10) 0.02633(6) 0.0285(2) Uani 1 1 d . .

loop_
_atom_site_aniso_label
_atom_site_aniso_U_11
_atom_site_aniso_U_22
_atom_site_aniso_U_33
_atom_site_aniso_U_23
_atom_site_aniso_U_13
_atom_site_aniso_U_12
C1 0.0187(7) 0.0237(7) 0.0196(7) 0.0001(5) 0.0029(6) 0.0050(5)
C2 0.0189(7) 0.0243(7) 0.0198(7) 0.0011(5) 0.0061(6) 0.0056(5)
C3 0.0169(7) 0.0233(7) 0.0194(7) 0.0029(5) 0.0051(5) 0.0046(5)
C4 0.0231(7) 0.0235(7) 0.0209(7) 0.0037(5) 0.0080(6) 0.0053(6)
C5 0.0230(7) 0.0225(7) 0.0227(7) 0.0035(6) 0.0063(6) 0.0031(6)
C6 0.0464(10) 0.0249(8) 0.0269(8) 0.0036(6) 0.0101(7) 0.0129(7)
C7 0.0865(16) 0.0252(9) 0.0279(9) -0.0014(7) 0.0087(9) 0.0119(9)
C8 0.0653(13) 0.0297(9) 0.0236(8) -0.0025(7) 0.0053(8) 0.0023(8)
C9 0.0236(7) 0.0269(7) 0.0212(7) 0.0031(6) 0.0048(6) 0.0092(6)
C10 0.0202(7) 0.0231(7) 0.0172(6) 0.0009(5) 0.0041(5) 0.0028(5)
C11 0.0211(8) 0.0423(9) 0.0202(7) 0.0009(6) 0.0069(6) 0.0018(6)
C12 0.0200(7) 0.0240(7) 0.0206(7) 0.0007(5) 0.0056(6) 0.0031(5)
C13 0.0197(7) 0.0209(7) 0.0236(7) -0.0004(5) 0.0060(6) 0.0030(5)
C14 0.0228(8) 0.0277(7) 0.0265(7) -0.0034(6) 0.0086(6) 0.0027(6)
C15 0.0225(8) 0.0298(8) 0.0380(9) -0.0009(7) 0.0128(7) 0.0082(6)
C16 0.0211(8) 0.0373(9) 0.0339(8) 0.0021(7) 0.0031(6) 0.0129(6)
C17 0.0253(8) 0.0376(9) 0.0249(7) 0.0007(6) 0.0035(6) 0.0129(7)
C18 0.0214(7) 0.0248(7) 0.0239(7) 0.0012(6) 0.0061(6) 0.0073(6)
C19 0.0246(8) 0.0258(7) 0.0269(7) 0.0002(6) 0.0082(6) 0.0080(6)
C20 0.0293(8) 0.0291(8) 0.0210(7) 0.0021(6) 0.0097(6) 0.0062(6)
C21 0.0389(9) 0.0231(7) 0.0219(7) 0.0027(6) 0.0086(6) 0.0082(6)
C22 0.0235(8) 0.0293(8) 0.0233(7) -0.0015(6) 0.0051(6) 0.0072(6)
C23 0.0291(8) 0.0271(7) 0.0208(7) -0.0036(6) 0.0033(6) 0.0073(6)
C24 0.0390(10) 0.0446(10) 0.0268(8) 0.0002(7) 0.0098(7) 0.0042(8)
C25 0.0305(9) 0.0338(8) 0.0300(8) -0.0030(7) -0.0009(7) 0.0078(7)
C26 0.0356(9) 0.0306(8) 0.0334(9) -0.0001(7) 0.0038(7) 0.0103(7)
C27 0.0180(7) 0.0286(7) 0.0236(7) 0.0024(6) 0.0046(6) 0.0078(6)
C28 0.0180(7) 0.0313(8) 0.0198(7) 0.0031(6) 0.0062(6) 0.0093(6)
C29 0.0155(7) 0.0290(7) 0.0209(7) 0.0050(6) 0.0076(5) 0.0081(6)
C30 0.0219(7) 0.0287(7) 0.0235(7) 0.0078(6) 0.0090(6) 0.0092(6)
C31 0.0210(7) 0.0258(7) 0.0254(7) 0.0071(6) 0.0094(6) 0.0069(6)
C32 0.0311(8) 0.0265(7) 0.0295(8) 0.0069(6) 0.0110(7) 0.0109(6)
C33 0.0375(9) 0.0269(8) 0.0313(8) 0.0022(6) 0.0105(7) 0.0101(7)
C34 0.0305(8) 0.0311(8) 0.0242(7) 0.0023(6) 0.0088(6) 0.0129(6)
C35 0.0147(7) 0.0286(7) 0.0214(7) 0.0030(6) 0.0050(5) 0.0068(5)
C36 0.0169(7) 0.0237(7) 0.0195(7) 0.0022(5) 0.0060(5) 0.0066(5)
C37 0.0178(7) 0.0280(7) 0.0209(7) 0.0037(6) 0.0066(6) 0.0037(6)
C38 0.0172(7) 0.0263(7) 0.0234(7) 0.0016(6) 0.0059(6) 0.0046(5)
C39 0.0182(7) 0.0199(7) 0.0256(7) -0.0012(5) 0.0058(6) 0.0022(5)
C40 0.0228(7) 0.0233(7) 0.0294(8) -0.0005(6) 0.0104(6) 0.0038(6)
C41 0.0255(8) 0.0277(8) 0.0391(9) 0.0005(6) 0.0162(7) 0.0071(6)
C42 0.0190(7) 0.0272(8) 0.0446(9) 0.0006(7) 0.0098(7) 0.0085(6)
C43 0.0222(8) 0.0257(7) 0.0311(8) 0.0006(6) 0.0037(6) 0.0076(6)
C44 0.0195(7) 0.0214(7) 0.0273(7) -0.0016(6) 0.0069(6) 0.0047(5)
C45 0.0263(8) 0.0321(8) 0.0259(7) 0.0004(6) 0.0082(6) 0.0122(6)
C46 0.0216(7) 0.0400(9) 0.0208(7) 0.0047(6) 0.0079(6) 0.0095(6)
C47 0.0194(7) 0.0268(7) 0.0225(7) 0.0038(6) 0.0051(6) 0.0089(6)
C48 0.0214(8) 0.0364(8) 0.0248(7) 0.0027(6) 0.0057(6) 0.0108(6)
C49 0.0324(9) 0.0545(11) 0.0257(8) -0.0094(8) 0.0035(7) 0.0158(8)
C50 0.0644(14) 0.0868(17) 0.0265(9) 0.0073(10) 0.0160(9) 0.0306(12)
C51 0.0337(11) 0.0718(15) 0.0492(12) -0.0258(11) 0.0000(9) 0.0112(10)
C52 0.0415(11) 0.0654(13) 0.0411(10) -0.0186(9) 0.0052(9) 0.0242(10)
N1 0.0211(6) 0.0205(6) 0.0199(6) 0.0019(5) 0.0054(5) 0.0050(5)
N2 0.0198(6) 0.0307(6) 0.0190(6) -0.0014(5) 0.0031(5) 0.0079(5)
N3 0.0201(6) 0.0227(6) 0.0216(6) 0.0042(5) 0.0081(5) 0.0073(5)
N4 0.0171(6) 0.0321(7) 0.0216(6) 0.0017(5) 0.0040(5) 0.0091(5)
O1 0.0166(5) 0.0300(5) 0.0268(5) 0.0038(4) 0.0055(4) 0.0056(4)
O2 0.0289(6) 0.0304(6) 0.0229(5) 0.0056(4) 0.0094(4) 0.0073(4)
O3 0.0479(7) 0.0486(7) 0.0238(6) 0.0084(5) 0.0119(5) 0.0305(6)
O4 0.0250(6) 0.0507(7) 0.0316(6) -0.0137(5) 0.0043(5) 0.0130(5)
O5 0.0244(6) 0.0308(6) 0.0231(5) -0.0051(4) 0.0012(4) 0.0088(4)
O6 0.0150(5) 0.0400(6) 0.0220(5) 0.0055(4) 0.0072(4) 0.0084(4)
O7 0.0242(5) 0.0281(5) 0.0213(5) 0.0052(4) 0.0076(4) 0.0068(4)
O8 0.0169(5) 0.0413(6) 0.0208(5) 0.0038(4) 0.0044(4) 0.0077(4)
O9 0.0360(7) 0.0585(8) 0.0254(6) 0.0037(5) 0.0022(5) 0.0268(6)
O10 0.0248(6) 0.0363(6) 0.0236(5) -0.0018(4) 0.0044(4) 0.0120(5)

loop_
_atom_type_symbol
_atom_type_description
_atom_type_scat_dispersion_real
_atom_type_scat_dispersion_imag
_atom_type_scat_source
C C 0.0181 0.0091 'International Tables Vol C Tables 4.2.6.8 and 6.1.1.4'
H H 0.0000 0.0000 'International Tables Vol C Tables 4.2.6.8 and 6.1.1.4'
N N 0.0311 0.0180 'International Tables Vol C Tables 4.2.6.8 and 6.1.1.4'
O O 0.0492 0.0322 'International Tables Vol C Tables 4.2.6.8 and 6.1.1.4'

loop_
_geom_angle_atom_site_label_1
_geom_angle_atom_site_label_2
_geom_angle_atom_site_label_3
_geom_angle
C12 C1 N2 107.94(12)
C12 C1 C2 124.30(13)
N2 C1 C2 127.13(12)
C1 C2 C19 113.53(12)
C1 C2 C20 111.98(12)
C19 C2 C20 107.65(12)
C1 C2 C3 107.05(11)
C19 C2 C3 109.68(11)
C20 C2 C3 106.74(11)
O1 C3 C4 104.39(11)
O1 C3 C10 110.67(11)
C4 C3 C10 100.79(11)
O1 C3 C2 108.32(11)
C4 C3 C2 114.99(11)
C10 C3 C2 116.89(11)
C5 C4 C3 103.47(11)
C5 C4 H4A 111.1
C3 C4 H4A 111.1
C5 C4 H4B 111.1
C3 C4 H4B 111.1
H4A C4 H4B 109.0
N1 C5 C6 110.30(12)
N1 C5 C4 102.88(11)
C6 C5 C4 115.33(12)
N1 C5 H5 109.4
C6 C5 H5 109.4
C4 C5 H5 109.4
C5 C6 C7 110.24(14)
C5 C6 H6A 109.6
C7 C6 H6A 109.6
C5 C6 H6B 109.6
C7 C6 H6B 109.6
H6A C6 H6B 108.1
C8 C7 C6 113.45(14)
C8 C7 H7A 108.9
C6 C7 H7A 108.9
C8 C7 H7B 108.9
C6 C7 H7B 108.9
H7A C7 H7B 107.7
C7 C8 C9 117.72(15)
C7 C8 H8A 107.9
C9 C8 H8A 107.9
C7 C8 H8B 107.9
C9 C8 H8B 107.9
H8A C8 H8B 107.2
O2 C9 N1 123.16(14)
O2 C9 C8 121.31(14)
N1 C9 C8 115.52(14)
N1 C10 C21 112.32(11)
N1 C10 C11 107.93(12)
C21 C10 C11 108.34(12)
N1 C10 C3 100.54(11)
C21 C10 C3 115.49(12)
C11 C10 C3 111.89(11)
C12 C11 C10 113.97(12)
C12 C11 H11A 108.8
C10 C11 H11A 108.8
C12 C11 H11B 108.8
C10 C11 H11B 108.8
H11A C11 H11B 107.7
C1 C12 C13 109.44(13)
C1 C12 C11 126.88(13)
C13 C12 C11 123.45(13)
C14 C13 C18 120.30(14)
C14 C13 C12 132.08(14)
C18 C13 C12 107.53(13)
C15 C14 C13 119.11(14)
C15 C14 H14 120.4
C13 C14 H14 120.4
C14 C15 C16 119.86(14)
C14 C15 H15 120.1
C16 C15 H15 120.1
C17 C16 C15 122.09(15)
C17 C16 H16 119.0
C15 C16 H16 119.0
C16 C17 C18 117.69(14)
C16 C17 H17 121.2
C18 C17 H17 121.2
C17 C18 C13 120.94(14)
C17 C18 N2 131.73(14)
C13 C18 N2 107.29(12)
C2 C19 H19A 109.5
C2 C19 H19B 109.5
H19A C19 H19B 109.5
C2 C19 H19C 109.5
H19A C19 H19C 109.5
H19B C19 H19C 109.5
C2 C20 H20A 109.5
C2 C20 H20B 109.5
H20A C20 H20B 109.5
C2 C20 H20C 109.5
H20A C20 H20C 109.5
H20B C20 H20C 109.5
O3 C21 C10 113.94(13)
O3 C21 H21A 108.8
C10 C21 H21A 108.8
O3 C21 H21B 108.8
C10 C21 H21B 108.8
H21A C21 H21B 107.7
O4 C22 O5 125.90(14)
O4 C22 N2 123.69(14)
O5 C22 N2 110.40(13)
O5 C23 C25 101.70(12)
O5 C23 C24 109.38(13)
C25 C23 C24 111.59(14)
O5 C23 C26 109.79(12)
C25 C23 C26 109.73(14)
C24 C23 C26 113.95(14)
C23 C24 H24A 109.5
C23 C24 H24B 109.5
H24A C24 H24B 109.5
C23 C24 H24C 109.5
H24A C24 H24C 109.5
H24B C24 H24C 109.5
C23 C25 H25A 109.5
C23 C25 H25B 109.5
H25A C25 H25B 109.5
C23 C25 H25C 109.5
H25A C25 H25C 109.5
H25B C25 H25C 109.5
C23 C26 H26A 109.5
C23 C26 H26B 109.5
H26A C26 H26B 109.5
C23 C26 H26C 109.5
H26A C26 H26C 109.5
H26B C26 H26C 109.5
C38 C27 N4 109.15(12)
C38 C27 C28 121.20(13)
N4 C27 C28 127.54(13)
C27 C28 C45 110.96(12)
C27 C28 C46 114.49(12)
C45 C28 C46 108.85(12)
C27 C28 C29 104.02(11)
C45 C28 C29 111.48(12)
C46 C28 C29 106.92(12)
O6 C29 C30 107.52(11)
O6 C29 C36 110.75(11)
C30 C29 C36 103.52(11)
O6 C29 C28 106.70(11)
C30 C29 C28 111.84(11)
C36 C29 C28 116.27(12)
C31 C30 C29 103.55(11)
C31 C30 H30A 111.1
C29 C30 H30A 111.1
C31 C30 H30B 111.1
C29 C30 H30B 111.1
H30A C30 H30B 109.0
N3 C31 C30 101.79(11)
N3 C31 C32 111.69(12)
C30 C31 C32 116.67(12)
N3 C31 H31 108.8
C30 C31 H31 108.8
C32 C31 H31 108.8
C31 C32 C33 108.62(13)
C31 C32 H32A 110.0
C33 C32 H32A 110.0
C31 C32 H32B 110.0
C33 C32 H32B 110.0
H32A C32 H32B 108.3
C32 C33 C34 110.04(13)
C32 C33 H33A 109.7
C34 C33 H33A 109.7
C32 C33 H33B 109.7
C34 C33 H33B 109.7
H33A C33 H33B 108.2
C35 C34 C33 117.16(13)
C35 C34 H34A 108.0
C33 C34 H34A 108.0
C35 C34 H34B 108.0
C33 C34 H34B 108.0
H34A C34 H34B 107.3
O7 C35 N3 122.40(13)
O7 C35 C34 119.34(13)
N3 C35 C34 118.12(13)
N3 C36 C47 110.73(11)
N3 C36 C37 110.22(11)
C47 C36 C37 107.58(12)
N3 C36 C29 102.16(11)
C47 C36 C29 113.52(11)
C37 C36 C29 112.60(11)
C38 C37 C36 112.12(12)
C38 C37 H37A 109.2
C36 C37 H37A 109.2
C38 C37 H37B 109.2
C36 C37 H37B 109.2
H37A C37 H37B 107.9
C27 C38 C39 108.67(13)
C27 C38 C37 122.35(13)
C39 C38 C37 128.56(13)
C40 C39 C44 119.71(14)
C40 C39 C38 132.99(14)
C44 C39 C38 107.26(13)
C41 C40 C39 118.61(15)
C41 C40 H40 120.7
C39 C40 H40 120.7
C40 C41 C42 120.85(14)
C40 C41 H41 119.6
C42 C41 H41 119.6
C43 C42 C41 121.66(14)
C43 C42 H42 119.2
C41 C42 H42 119.2
C42 C43 C44 117.22(15)
C42 C43 H43 121.4
C44 C43 H43 121.4
C43 C44 C39 121.93(14)
C43 C44 N4 130.44(14)
C39 C44 N4 107.62(12)
C28 C45 H45A 109.5
C28 C45 H45B 109.5
H45A C45 H45B 109.5
C28 C45 H45C 109.5
H45A C45 H45C 109.5
H45B C45 H45C 109.5
C28 C46 H46A 109.5
C28 C46 H46B 109.5
H46A C46 H46B 109.5
C28 C46 H46C 109.5
H46A C46 H46C 109.5
H46B C46 H46C 109.5
O8 C47 C36 112.56(12)
O8 C47 H47A 109.1
C36 C47 H47A 109.1
O8 C47 H47B 109.1
C36 C47 H47B 109.1
H47A C47 H47B 107.8
O9 C48 O10 126.88(15)
O9 C48 N4 122.24(14)
O10 C48 N4 110.82(13)
O10 C49 C50 110.58(16)
O10 C49 C51 108.76(15)
C50 C49 C51 113.87(18)
O10 C49 C52 101.24(13)
C50 C49 C52 110.91(18)
C51 C49 C52 110.75(18)
C49 C50 H50A 109.5
C49 C50 H50B 109.5
H50A C50 H50B 109.5
C49 C50 H50C 109.5
H50A C50 H50C 109.5
H50B C50 H50C 109.5
C49 C51 H51A 109.5
C49 C51 H51B 109.5
H51A C51 H51B 109.5
C49 C51 H51C 109.5
H51A C51 H51C 109.5
H51B C51 H51C 109.5
C49 C52 H52A 109.5
C49 C52 H52B 109.5
H52A C52 H52B 109.5
C49 C52 H52C 109.5
H52A C52 H52C 109.5
H52B C52 H52C 109.5
C9 N1 C5 121.05(12)
C9 N1 C10 124.84(12)
C5 N1 C10 111.88(11)
C22 N2 C18 123.91(12)
C22 N2 C1 124.01(12)
C18 N2 C1 107.65(11)
C35 N3 C31 123.51(12)
C35 N3 C36 124.03(12)
C31 N3 C36 112.21(11)
C48 N4 C44 118.53(12)
C48 N4 C27 128.49(12)
C44 N4 C27 107.24(12)
C3 O1 H1 109.5
C21 O3 H3 109.5
C22 O5 C23 119.98(12)
C29 O6 H6 109.5
C47 O8 H8 109.5
C48 O10 C49 119.79(12)

loop_
_geom_bond_atom_site_label_1
_geom_bond_atom_site_label_2
_geom_bond_distance
C1 C12 1.350(2)
C1 N2 1.4397(18)
C1 C2 1.520(2)
C2 C19 1.542(2)
C2 C20 1.543(2)
C2 C3 1.5782(19)
C3 O1 1.4291(17)
C3 C4 1.527(2)
C3 C10 1.5698(19)
C4 C5 1.5197(19)
C4 H4A 0.9900
C4 H4B 0.9900
C5 N1 1.4839(18)
C5 C6 1.514(2)
C5 H5 1.0000
C6 C7 1.527(2)
C6 H6A 0.9900
C6 H6B 0.9900
C7 C8 1.487(3)
C7 H7A 0.9900
C7 H7B 0.9900
C8 C9 1.511(2)
C8 H8A 0.9900
C8 H8B 0.9900
C9 O2 1.2419(19)
C9 N1 1.3387(19)
C10 N1 1.4895(18)
C10 C21 1.529(2)
C10 C11 1.547(2)
C11 C12 1.490(2)
C11 H11A 0.9900
C11 H11B 0.9900
C12 C13 1.440(2)
C13 C14 1.398(2)
C13 C18 1.400(2)
C14 C15 1.383(2)
C14 H14 0.9500
C15 C16 1.395(2)
C15 H15 0.9500
C16 C17 1.389(2)
C16 H16 0.9500
C17 C18 1.393(2)
C17 H17 0.9500
C18 N2 1.4240(19)
C19 H19A 0.9800
C19 H19B 0.9800
C19 H19C 0.9800
C20 H20A 0.9800
C20 H20B 0.9800
C20 H20C 0.9800
C21 O3 1.411(2)
C21 H21A 0.9900
C21 H21B 0.9900
C22 O4 1.2056(19)
C22 O5 1.3233(19)
C22 N2 1.4027(19)
C23 O5 1.4840(17)
C23 C25 1.511(2)
C23 C24 1.514(2)
C23 C26 1.517(2)
C24 H24A 0.9800
C24 H24B 0.9800
C24 H24C 0.9800
C25 H25A 0.9800
C25 H25B 0.9800
C25 H25C 0.9800
C26 H26A 0.9800
C26 H26B 0.9800
C26 H26C 0.9800
C27 C38 1.352(2)
C27 N4 1.4214(19)
C27 C28 1.5201(19)
C28 C45 1.535(2)
C28 C46 1.538(2)
C28 C29 1.577(2)
C29 O6 1.4327(16)
C29 C30 1.536(2)
C29 C36 1.5773(19)
C30 C31 1.510(2)
C30 H30A 0.9900
C30 H30B 0.9900
C31 N3 1.4820(18)
C31 C32 1.511(2)
C31 H31 1.0000
C32 C33 1.520(2)
C32 H32A 0.9900
C32 H32B 0.9900
C33 C34 1.525(2)
C33 H33A 0.9900
C33 H33B 0.9900
C34 C35 1.517(2)
C34 H34A 0.9900
C34 H34B 0.9900
C35 O7 1.2411(18)
C35 N3 1.3435(19)
C36 N3 1.4940(18)
C36 C47 1.5393(19)
C36 C37 1.5520(19)
C37 C38 1.497(2)
C37 H37A 0.9900
C37 H37B 0.9900
C38 C39 1.434(2)
C39 C40 1.396(2)
C39 C44 1.405(2)
C40 C41 1.389(2)
C40 H40 0.9500
C41 C42 1.394(2)
C41 H41 0.9500
C42 C43 1.388(2)
C42 H42 0.9500
C43 C44 1.394(2)
C43 H43 0.9500
C44 N4 1.4162(19)
C45 H45A 0.9800
C45 H45B 0.9800
C45 H45C 0.9800
C46 H46A 0.9800
C46 H46B 0.9800
C46 H46C 0.9800
C47 O8 1.4232(18)
C47 H47A 0.9900
C47 H47B 0.9900
C48 O9 1.2062(19)
C48 O10 1.3279(19)
C48 N4 1.4043(19)
C49 O10 1.4868(19)
C49 C50 1.512(3)
C49 C51 1.516(3)
C49 C52 1.520(3)
C50 H50A 0.9800
C50 H50B 0.9800
C50 H50C 0.9800
C51 H51A 0.9800
C51 H51B 0.9800
C51 H51C 0.9800
C52 H52A 0.9800
C52 H52B 0.9800
C52 H52C 0.9800
O1 H1 0.8400
O3 H3 0.8400
O6 H6 0.8400
O8 H8 0.8400
